data_1529914
loop_
_publ_author_name
'Ettmayer, P.'
'Vendl, A.'

_publ_section_title
;
 Vorschlag zur Kristallstruktur des Komplexnitrids (Nb,Ta)8 N9
;
_journal_name_full 'Journal of the Less-Common Metals'
_journal_page_first 209
_journal_page_last 217
_journal_volume 72
_journal_year 1980
_chemical_formula_sum 'N9 Nb3.72 Ta4.28'
_chemical_name_systematic 'Nb3.72 Ta4.28 N9'
_space_group_IT_number 193
_symmetry_space_group_name_Hall '-P 6c 2'
_symmetry_space_group_name_H-M 'P 63/m c m'
_cell_angle_alpha 90
_cell_angle_beta 90
_cell_angle_gamma 120
_cell_formula_units_Z 2
_cell_length_a 5.158
_cell_length_b 5.158
_cell_length_c 16.09999
_cell_volume 370.953
_citation_journal_id_ASTM JCOMAH
_cod_data_source_file Ettmayer_JCOMAH_1980_586.cif
_cod_data_source_block N9Nb3.72Ta4.28
_cod_database_code 1529914

loop_
_symmetry_equiv_pos_as_xyz
x,y,z
x-y,x,z+1/2
-y,x-y,z
-x,-y,z+1/2
-x+y,-x,z
y,-x+y,z+1/2
-y,-x,-z
x-y,-y,-z+1/2
x,x-y,-z
y,x,-z+1/2
-x+y,y,-z
-x,-x+y,-z+1/2
-x,-y,-z
-x+y,-x,-z-1/2
y,-x+y,-z
x,y,-z-1/2
x-y,x,-z
-y,x-y,-z-1/2
y,x,z
-x+y,y,z-1/2
-x,-x+y,z
-y,-x,z-1/2
x-y,-y,z
x,x-y,z-1/2

loop_
_atom_site_label
_atom_site_type_symbol
_atom_site_fract_x
_atom_site_fract_y
_atom_site_fract_z
_atom_site_occupancy
_atom_site_U_iso_or_equiv
N3 N-3 0.667 0 0.078 1 0.0
N1 N-3 0 0 0.25 1 0.0
Nb1 Nb+3 0.33333 0.66667 0 0.63 0.0
Nb2 Nb+3 0.333 0 0.156 0.41 0.0
N2 N-3 0.33333 0.66667 0.25 1 0.0
Ta1 Ta+3 0.33333 0.66667 0 0.37 0.0
Ta2 Ta+3 0.333 0 0.156 0.59 0.0
